data_4311983
loop_
_publ_author_name
'Erin J. Daida'
'Jonas C. Peters'

_publ_section_title
;
 Considering FeII/IV Redox Processes as Mechanistically Relevant to the
 Catalytic Hydrogenation of Olefins by [PhBPiPr3]Fe-Hx Species
;
_journal_name_full 'Inorganic Chemistry'
_journal_page_first 7474
_journal_page_last 7485
_journal_paper_doi 10.1021/ic0488583
_journal_volume 43
_journal_year 2004
_chemical_formula_sum 'C30 H63 B Fe P4'
_chemical_formula_weight 614.34
_chemical_name_systematic
; 
 ? 
;
_space_group_IT_number 14
_symmetry_cell_setting monoclinic
_symmetry_space_group_name_Hall '-P 2ybc'
_symmetry_space_group_name_H-M 'P 1 21/c 1'
_atom_sites_solution_hydrogens geom
_atom_sites_solution_primary direct
_atom_sites_solution_secondary difmap
_audit_creation_method SHELXL-97
_cell_angle_alpha 90.00
_cell_angle_beta 93.2110(10)
_cell_angle_gamma 90.00
_cell_formula_units_Z 4
_cell_length_a 9.7306(5)
_cell_length_b 21.4172(10)
_cell_length_c 16.9869(8)
_cell_measurement_reflns_used 6830
_cell_measurement_temperature 100(2)
_cell_measurement_theta_max 35.47
_cell_measurement_theta_min 2.30
_cell_volume 3534.5(3)
_computing_cell_refinement 'Bruker SMART'
_computing_data_collection 'Bruker SMART'
_computing_data_reduction 'Bruker SAINT'
_computing_molecular_graphics 'Bruker SHELXTL'
_computing_publication_material 'Bruker SHELXTL'
_computing_structure_refinement 'SHELXL-97 (Sheldrick, 1997)'
_computing_structure_solution 'SHELXS-97 (Sheldrick, 1990)'
_diffrn_ambient_temperature 100(2)
_diffrn_measured_fraction_theta_full 0.896
_diffrn_measured_fraction_theta_max 0.896
_diffrn_measurement_device_type 'CCD area detector'
_diffrn_measurement_method 'phi and omega scans'
_diffrn_radiation_monochromator graphite
_diffrn_radiation_source 'fine-focus sealed tube'
_diffrn_radiation_type MoK\a
_diffrn_radiation_wavelength 0.71073
_diffrn_reflns_av_R_equivalents 0.0702
_diffrn_reflns_av_sigmaI/netI 0.0571
_diffrn_reflns_limit_h_max 14
_diffrn_reflns_limit_h_min -15
_diffrn_reflns_limit_k_max 30
_diffrn_reflns_limit_k_min -34
_diffrn_reflns_limit_l_max 27
_diffrn_reflns_limit_l_min -27
_diffrn_reflns_number 62406
_diffrn_reflns_theta_full 36.06
_diffrn_reflns_theta_max 36.06
_diffrn_reflns_theta_min 1.53
_exptl_absorpt_coefficient_mu 0.625
_exptl_absorpt_correction_type none
_exptl_crystal_colour yellow
_exptl_crystal_density_diffrn 1.154
_exptl_crystal_density_meas 0
_exptl_crystal_density_method 'not measured'
_exptl_crystal_description rough
_exptl_crystal_F_000 1336
_exptl_crystal_size_max 0.37
_exptl_crystal_size_mid 0.33
_exptl_crystal_size_min 0.31
_refine_diff_density_max 1.156
_refine_diff_density_min -0.512
_refine_diff_density_rms 0.082
_refine_ls_extinction_method none
_refine_ls_goodness_of_fit_ref 1.608
_refine_ls_hydrogen_treatment mixed
_refine_ls_matrix_type full
_refine_ls_number_parameters 343
_refine_ls_number_reflns 15061
_refine_ls_number_restraints 0
_refine_ls_restrained_S_all 1.608
_refine_ls_R_factor_all 0.0677
_refine_ls_R_factor_gt 0.0444
_refine_ls_shift/su_max 0.040
_refine_ls_shift/su_mean 0.004
_refine_ls_structure_factor_coef Fsqd
_refine_ls_weighting_details 'calc w=1/[\s^2^(Fo^2^)+(0.0000P)^2^+0.0000P] where P=(Fo^2^+2Fc^2^)/3'
_refine_ls_weighting_scheme calc
_refine_ls_wR_factor_gt 0.0762
_refine_ls_wR_factor_ref 0.0787
_reflns_number_gt 10820
_reflns_number_total 15061
_reflns_threshold_expression >2sigma(I)
_cod_data_source_file ic0488583si20040818_030553_7.cif
_cod_data_source_block ejd07
_cod_depositor_comments
;
The following automatic conversions were performed:
'_symmetry_cell_setting' value 'Monoclinic' changed to 'monoclinic'
according to '/home/saulius/struct/CIF-dictionaries/cif_core.dic'
dictionary named 'cif_core.dic' version 2.4.1 from 2010-06-29.

Automatic conversion script
Id: cif_fix_enum 1527 2010-12-29 10:47:43Z saulius 
;
_cod_database_code 4311983

loop_
_symmetry_equiv_pos_as_xyz
'x, y, z'
'-x, y+1/2, -z+1/2'
'-x, -y, -z'
'x, -y-1/2, z-1/2'

loop_
_atom_site_label
_atom_site_type_symbol
_atom_site_fract_x
_atom_site_fract_y
_atom_site_fract_z
_atom_site_U_iso_or_equiv
_atom_site_adp_type
_atom_site_occupancy
_atom_site_symmetry_multiplicity
_atom_site_calc_flag
_atom_site_refinement_flags
_atom_site_disorder_assembly
_atom_site_disorder_group
Fe1 Fe 0.02409(2) 0.596597(8) 0.254631(11) 0.01378(4) Uani 1 1 d . . .
H31 H 0.0852(15) 0.5317(6) 0.2567(8) 0.017 Uiso 1 1 d . . .
P1 P -0.05392(4) 0.698238(16) 0.23976(2) 0.01667(7) Uani 1 1 d . . .
P2 P 0.19033(3) 0.605403(15) 0.165213(19) 0.01208(7) Uani 1 1 d . . .
P3 P 0.16598(4) 0.616827(15) 0.36516(2) 0.01480(7) Uani 1 1 d . . .
P4 P -0.13596(4) 0.519033(16) 0.25307(2) 0.01777(8) Uani 1 1 d . . .
B1 B 0.24971(16) 0.72005(7) 0.26099(9) 0.0147(3) Uani 1 1 d . . .
C1 C 0.35403(13) 0.78033(6) 0.26031(8) 0.0153(3) Uani 1 1 d . . .
C2 C 0.40795(14) 0.81031(6) 0.32879(8) 0.0184(3) Uani 1 1 d . . .
H2 H 0.3868 0.7940 0.3787 0.022 Uiso 1 1 calc R . .
C3 C 0.49134(15) 0.86309(6) 0.32638(9) 0.0209(3) Uani 1 1 d . . .
H3 H 0.5252 0.8820 0.3742 0.025 Uiso 1 1 calc R . .
C4 C 0.52517(15) 0.88806(6) 0.25513(9) 0.0216(3) Uani 1 1 d . . .
H4 H 0.5837 0.9235 0.2534 0.026 Uiso 1 1 calc R . .
C5 C 0.47202(15) 0.86041(6) 0.18600(9) 0.0228(3) Uani 1 1 d . . .
H5 H 0.4922 0.8775 0.1364 0.027 Uiso 1 1 calc R . .
C6 C 0.38916(14) 0.80763(6) 0.18952(8) 0.0200(3) Uani 1 1 d . . .
H6 H 0.3548 0.7893 0.1414 0.024 Uiso 1 1 calc R . .
C7 C 0.09800(14) 0.74704(6) 0.22585(8) 0.0166(3) Uani 1 1 d . . .
H7A H 0.1039 0.7544 0.1686 0.020 Uiso 1 1 calc R . .
H7B H 0.0826 0.7881 0.2507 0.020 Uiso 1 1 calc R . .
C8 C 0.31161(13) 0.66520(6) 0.20284(7) 0.0137(2) Uani 1 1 d . . .
H8A H 0.3886 0.6439 0.2325 0.016 Uiso 1 1 calc R . .
H8B H 0.3504 0.6862 0.1571 0.016 Uiso 1 1 calc R . .
C9 C 0.23843(14) 0.69495(6) 0.35299(8) 0.0165(3) Uani 1 1 d . . .
H9A H 0.1816 0.7251 0.3811 0.020 Uiso 1 1 calc R . .
H9B H 0.3319 0.6956 0.3792 0.020 Uiso 1 1 calc R . .
C10 C -0.20583(18) 0.78702(8) 0.14129(11) 0.0379(4) Uani 1 1 d . . .
H10A H -0.2458 0.7939 0.0878 0.057 Uiso 1 1 calc R . .
H10B H -0.1225 0.8124 0.1497 0.057 Uiso 1 1 calc R . .
H10C H -0.2727 0.7990 0.1796 0.057 Uiso 1 1 calc R . .
C11 C -0.16942(16) 0.71854(7) 0.15188(10) 0.0269(3) Uani 1 1 d . . .
H11 H -0.1128 0.7090 0.1060 0.032 Uiso 1 1 calc R . .
C12 C -0.29517(16) 0.67630(8) 0.13928(10) 0.0317(4) Uani 1 1 d . . .
H12A H -0.3641 0.6877 0.1767 0.048 Uiso 1 1 calc R . .
H12B H -0.2676 0.6327 0.1478 0.048 Uiso 1 1 calc R . .
H12C H -0.3345 0.6814 0.0853 0.048 Uiso 1 1 calc R . .
C13 C -0.12602(18) 0.80156(7) 0.34203(11) 0.0350(4) Uani 1 1 d . . .
H13A H -0.1795 0.8225 0.2991 0.053 Uiso 1 1 calc R . .
H13B H -0.0302 0.8157 0.3428 0.053 Uiso 1 1 calc R . .
H13C H -0.1649 0.8118 0.3924 0.053 Uiso 1 1 calc R . .
C14 C -0.13142(15) 0.73098(7) 0.32922(9) 0.0243(3) Uani 1 1 d . . .
H14 H -0.0757 0.7129 0.3749 0.029 Uiso 1 1 calc R . .
C15 C -0.27793(17) 0.70706(8) 0.33836(11) 0.0368(4) Uani 1 1 d . . .
H15A H -0.3045 0.7149 0.3923 0.055 Uiso 1 1 calc R . .
H15B H -0.2815 0.6621 0.3276 0.055 Uiso 1 1 calc R . .
H15C H -0.3416 0.7289 0.3010 0.055 Uiso 1 1 calc R . .
C16 C 0.43433(15) 0.54389(7) 0.10960(9) 0.0254(3) Uani 1 1 d . . .
H16A H 0.4939 0.5076 0.1204 0.038 Uiso 1 1 calc R . .
H16B H 0.4805 0.5817 0.1301 0.038 Uiso 1 1 calc R . .
H16C H 0.4153 0.5480 0.0526 0.038 Uiso 1 1 calc R . .
C17 C 0.29818(13) 0.53493(6) 0.15007(8) 0.0152(3) Uani 1 1 d . . .
H17 H 0.3261 0.5200 0.2044 0.018 Uiso 1 1 calc R . .
C18 C 0.21608(15) 0.48082(6) 0.11203(9) 0.0245(3) Uani 1 1 d . . .
H18A H 0.1964 0.4897 0.0559 0.037 Uiso 1 1 calc R . .
H18B H 0.1293 0.4759 0.1380 0.037 Uiso 1 1 calc R . .
H18C H 0.2699 0.4422 0.1178 0.037 Uiso 1 1 calc R . .
C19 C 0.23816(16) 0.64296(8) 0.00392(9) 0.0284(3) Uani 1 1 d . . .
H19A H 0.2615 0.6017 -0.0165 0.043 Uiso 1 1 calc R . .
H19B H 0.3212 0.6627 0.0279 0.043 Uiso 1 1 calc R . .
H19C H 0.2002 0.6691 -0.0394 0.043 Uiso 1 1 calc R . .
C20 C 0.13118(14) 0.63581(6) 0.06610(7) 0.0162(3) Uani 1 1 d . . .
H20 H 0.0975 0.6791 0.0758 0.019 Uiso 1 1 calc R . .
C21 C 0.00526(15) 0.60019(7) 0.03167(8) 0.0239(3) Uani 1 1 d . . .
H21A H -0.0330 0.6220 -0.0153 0.036 Uiso 1 1 calc R . .
H21B H -0.0644 0.5979 0.0711 0.036 Uiso 1 1 calc R . .
H21C H 0.0327 0.5579 0.0172 0.036 Uiso 1 1 calc R . .
C22 C 0.11743(19) 0.67142(8) 0.51656(9) 0.0341(4) Uani 1 1 d . . .
H22A H 0.0598 0.7048 0.4931 0.051 Uiso 1 1 calc R . .
H22B H 0.2142 0.6843 0.5182 0.051 Uiso 1 1 calc R . .
H22C H 0.0903 0.6631 0.5703 0.051 Uiso 1 1 calc R . .
C23 C 0.09870(16) 0.61226(7) 0.46697(8) 0.0217(3) Uani 1 1 d . . .
H23 H 0.1543 0.5792 0.4955 0.026 Uiso 1 1 calc R . .
C24 C -0.05026(17) 0.59023(8) 0.46573(9) 0.0314(4) Uani 1 1 d . . .
H24A H -0.0804 0.5884 0.5198 0.047 Uiso 1 1 calc R . .
H24B H -0.0575 0.5486 0.4419 0.047 Uiso 1 1 calc R . .
H24C H -0.1088 0.6195 0.4347 0.047 Uiso 1 1 calc R . .
C25 C 0.42636(17) 0.58679(7) 0.44672(9) 0.0298(4) Uani 1 1 d . . .
H25A H 0.3824 0.5844 0.4972 0.045 Uiso 1 1 calc R . .
H25B H 0.4564 0.6298 0.4377 0.045 Uiso 1 1 calc R . .
H25C H 0.5063 0.5589 0.4480 0.045 Uiso 1 1 calc R . .
C26 C 0.32273(14) 0.56682(6) 0.37963(8) 0.0185(3) Uani 1 1 d . . .
H26 H 0.3724 0.5698 0.3298 0.022 Uiso 1 1 calc R . .
C27 C 0.28626(17) 0.49778(7) 0.38969(10) 0.0288(3) Uani 1 1 d . . .
H27A H 0.3701 0.4725 0.3888 0.043 Uiso 1 1 calc R . .
H27B H 0.2215 0.4848 0.3465 0.043 Uiso 1 1 calc R . .
H27C H 0.2439 0.4919 0.4402 0.043 Uiso 1 1 calc R . .
C28 C -0.30418(16) 0.53171(7) 0.29435(10) 0.0298(4) Uani 1 1 d . . .
H28A H -0.3599 0.4937 0.2879 0.045 Uiso 1 1 calc R . .
H28B H -0.3515 0.5664 0.2667 0.045 Uiso 1 1 calc R . .
H28C H -0.2910 0.5417 0.3506 0.045 Uiso 1 1 calc R . .
C29 C -0.08641(18) 0.44587(7) 0.30228(10) 0.0331(4) Uani 1 1 d . . .
H29A H -0.0631 0.4539 0.3582 0.050 Uiso 1 1 calc R . .
H29B H -0.0063 0.4282 0.2778 0.050 Uiso 1 1 calc R . .
H29C H -0.1632 0.4163 0.2972 0.050 Uiso 1 1 calc R . .
C30 C -0.19184(16) 0.48787(7) 0.15567(9) 0.0255(3) Uani 1 1 d . . .
H30A H -0.2569 0.4535 0.1620 0.038 Uiso 1 1 calc R . .
H30B H -0.1117 0.4724 0.1292 0.038 Uiso 1 1 calc R . .
H30C H -0.2368 0.5210 0.1239 0.038 Uiso 1 1 calc R . .

loop_
_atom_site_aniso_label
_atom_site_aniso_U_11
_atom_site_aniso_U_22
_atom_site_aniso_U_33
_atom_site_aniso_U_23
_atom_site_aniso_U_13
_atom_site_aniso_U_12
Fe1 0.01487(10) 0.01222(9) 0.01429(9) -0.00044(7) 0.00103(7) -0.00283(7)
P1 0.01267(18) 0.01415(16) 0.02305(18) -0.00136(14) -0.00018(13) -0.00172(13)
P2 0.01267(16) 0.01064(14) 0.01275(14) -0.00024(12) -0.00081(11) -0.00099(12)
P3 0.01785(18) 0.01356(15) 0.01312(15) -0.00061(12) 0.00210(12) -0.00263(13)
P4 0.01673(18) 0.01528(16) 0.02149(18) -0.00196(14) 0.00271(13) -0.00493(13)
B1 0.0141(7) 0.0119(6) 0.0180(7) 0.0000(5) -0.0001(5) -0.0028(5)
C1 0.0117(6) 0.0119(6) 0.0221(7) -0.0016(5) -0.0007(5) 0.0014(5)
C2 0.0181(7) 0.0157(6) 0.0215(7) -0.0028(5) 0.0030(5) -0.0022(5)
C3 0.0190(7) 0.0159(6) 0.0278(8) -0.0078(6) 0.0002(6) -0.0031(5)
C4 0.0164(7) 0.0128(6) 0.0356(8) -0.0004(6) 0.0010(6) -0.0034(5)
C5 0.0239(8) 0.0182(7) 0.0262(7) 0.0066(6) -0.0008(6) -0.0042(6)
C6 0.0217(8) 0.0164(6) 0.0213(7) 0.0017(5) -0.0039(5) -0.0038(5)
C7 0.0151(7) 0.0118(6) 0.0226(7) -0.0003(5) -0.0001(5) -0.0011(5)
C8 0.0126(6) 0.0137(6) 0.0147(6) 0.0004(5) -0.0006(5) -0.0024(5)
C9 0.0178(7) 0.0142(6) 0.0173(6) -0.0030(5) 0.0000(5) -0.0037(5)
C10 0.0289(10) 0.0291(9) 0.0546(12) 0.0057(8) -0.0088(8) 0.0028(7)
C11 0.0197(8) 0.0236(7) 0.0366(9) 0.0021(6) -0.0061(6) -0.0012(6)
C12 0.0185(8) 0.0328(9) 0.0425(10) -0.0003(7) -0.0094(7) -0.0034(6)
C13 0.0348(10) 0.0268(8) 0.0442(10) -0.0158(7) 0.0083(8) -0.0020(7)
C14 0.0184(8) 0.0230(7) 0.0317(8) -0.0071(6) 0.0051(6) -0.0004(6)
C15 0.0248(9) 0.0335(9) 0.0539(11) -0.0143(8) 0.0171(8) -0.0043(7)
C16 0.0208(8) 0.0204(7) 0.0358(9) -0.0043(6) 0.0073(6) 0.0012(6)
C17 0.0137(7) 0.0127(6) 0.0191(6) -0.0008(5) -0.0009(5) 0.0004(5)
C18 0.0194(8) 0.0151(6) 0.0385(9) -0.0081(6) -0.0033(6) 0.0017(5)
C19 0.0276(9) 0.0398(9) 0.0177(7) 0.0079(6) 0.0006(6) -0.0063(7)
C20 0.0186(7) 0.0152(6) 0.0144(6) 0.0021(5) -0.0022(5) -0.0011(5)
C21 0.0234(8) 0.0276(7) 0.0198(7) 0.0031(6) -0.0073(5) -0.0049(6)
C22 0.0474(11) 0.0359(9) 0.0199(8) -0.0095(7) 0.0095(7) -0.0147(8)
C23 0.0278(8) 0.0227(7) 0.0152(6) -0.0021(5) 0.0062(5) -0.0043(6)
C24 0.0337(10) 0.0377(9) 0.0238(8) -0.0026(7) 0.0104(6) -0.0140(7)
C25 0.0285(9) 0.0336(9) 0.0259(8) 0.0016(7) -0.0089(6) 0.0024(7)
C26 0.0198(7) 0.0193(7) 0.0163(6) 0.0024(5) 0.0001(5) 0.0002(5)
C27 0.0318(9) 0.0188(7) 0.0356(9) 0.0038(6) 0.0008(7) 0.0027(6)
C28 0.0252(9) 0.0287(8) 0.0366(9) -0.0104(7) 0.0136(7) -0.0125(6)
C29 0.0361(10) 0.0199(7) 0.0423(10) 0.0071(7) -0.0048(8) -0.0082(7)
C30 0.0209(8) 0.0285(8) 0.0272(8) -0.0091(6) 0.0013(6) -0.0078(6)

loop_
_atom_type_symbol
_atom_type_description
_atom_type_scat_dispersion_real
_atom_type_scat_dispersion_imag
_atom_type_scat_source
C C 0.0033 0.0016 'International Tables Vol C Tables 4.2.6.8 and 6.1.1.4'
H H 0.0000 0.0000 'International Tables Vol C Tables 4.2.6.8 and 6.1.1.4'
B B 0.0013 0.0007 'International Tables Vol C Tables 4.2.6.8 and 6.1.1.4'
P P 0.1023 0.0942 'International Tables Vol C Tables 4.2.6.8 and 6.1.1.4'
Fe Fe 0.3463 0.8444 'International Tables Vol C Tables 4.2.6.8 and 6.1.1.4'

loop_
_geom_angle_atom_site_label_1
_geom_angle_atom_site_label_2
_geom_angle_atom_site_label_3
_geom_angle
_geom_angle_site_symmetry_1
_geom_angle_site_symmetry_3
_geom_angle_publ_flag
P4 Fe1 P2 124.136(15) . . ?
P4 Fe1 P3 121.608(15) . . ?
P2 Fe1 P3 96.409(14) . . ?
P4 Fe1 P1 117.719(15) . . ?
P2 Fe1 P1 95.150(14) . . ?
P3 Fe1 P1 95.151(14) . . ?
P4 Fe1 H31 66.3(5) . . ?
P2 Fe1 H31 78.4(6) . . ?
P3 Fe1 H31 86.4(5) . . ?
P1 Fe1 H31 173.5(6) . . ?
C7 P1 C11 102.54(7) . . ?
C7 P1 C14 104.79(6) . . ?
C11 P1 C14 108.05(7) . . ?
C7 P1 Fe1 106.73(4) . . ?
C11 P1 Fe1 119.01(5) . . ?
C14 P1 Fe1 114.12(5) . . ?
C8 P2 C17 104.92(6) . . ?
C8 P2 C20 103.35(6) . . ?
C17 P2 C20 107.80(6) . . ?
C8 P2 Fe1 106.95(4) . . ?
C17 P2 Fe1 116.69(4) . . ?
C20 P2 Fe1 115.72(5) . . ?
C9 P3 C26 102.82(6) . . ?
C9 P3 C23 107.85(6) . . ?
C26 P3 C23 99.93(6) . . ?
C9 P3 Fe1 107.22(4) . . ?
C26 P3 Fe1 116.49(4) . . ?
C23 P3 Fe1 120.91(5) . . ?
C29 P4 C28 99.79(8) . . ?
C29 P4 C30 99.07(7) . . ?
C28 P4 C30 99.92(7) . . ?
C29 P4 Fe1 117.23(5) . . ?
C28 P4 Fe1 120.76(5) . . ?
C30 P4 Fe1 116.31(5) . . ?
C1 B1 C9 109.52(10) . . ?
C1 B1 C7 105.10(10) . . ?
C9 B1 C7 110.21(11) . . ?
C1 B1 C8 107.78(11) . . ?
C9 B1 C8 111.96(10) . . ?
C7 B1 C8 111.98(10) . . ?
C6 C1 C2 115.06(12) . . ?
C6 C1 B1 121.07(11) . . ?
C2 C1 B1 123.77(12) . . ?
C3 C2 C1 122.53(13) . . ?
C3 C2 H2 118.7 . . ?
C1 C2 H2 118.7 . . ?
C4 C3 C2 120.54(13) . . ?
C4 C3 H3 119.7 . . ?
C2 C3 H3 119.7 . . ?
C3 C4 C5 118.72(13) . . ?
C3 C4 H4 120.6 . . ?
C5 C4 H4 120.6 . . ?
C4 C5 C6 119.94(14) . . ?
C4 C5 H5 120.0 . . ?
C6 C5 H5 120.0 . . ?
C5 C6 C1 123.18(13) . . ?
C5 C6 H6 118.4 . . ?
C1 C6 H6 118.4 . . ?
B1 C7 P1 117.41(9) . . ?
B1 C7 H7A 108.0 . . ?
P1 C7 H7A 108.0 . . ?
B1 C7 H7B 108.0 . . ?
P1 C7 H7B 108.0 . . ?
H7A C7 H7B 107.2 . . ?
B1 C8 P2 116.86(9) . . ?
B1 C8 H8A 108.1 . . ?
P2 C8 H8A 108.1 . . ?
B1 C8 H8B 108.1 . . ?
P2 C8 H8B 108.1 . . ?
H8A C8 H8B 107.3 . . ?
B1 C9 P3 116.59(8) . . ?
B1 C9 H9A 108.1 . . ?
P3 C9 H9A 108.1 . . ?
B1 C9 H9B 108.1 . . ?
P3 C9 H9B 108.1 . . ?
H9A C9 H9B 107.3 . . ?
C11 C10 H10A 109.5 . . ?
C11 C10 H10B 109.5 . . ?
H10A C10 H10B 109.5 . . ?
C11 C10 H10C 109.5 . . ?
H10A C10 H10C 109.5 . . ?
H10B C10 H10C 109.5 . . ?
C10 C11 C12 112.09(13) . . ?
C10 C11 P1 116.47(11) . . ?
C12 C11 P1 114.55(11) . . ?
C10 C11 H11 104.0 . . ?
C12 C11 H11 104.0 . . ?
P1 C11 H11 104.0 . . ?
C11 C12 H12A 109.5 . . ?
C11 C12 H12B 109.5 . . ?
H12A C12 H12B 109.5 . . ?
C11 C12 H12C 109.5 . . ?
H12A C12 H12C 109.5 . . ?
H12B C12 H12C 109.5 . . ?
C14 C13 H13A 109.5 . . ?
C14 C13 H13B 109.5 . . ?
H13A C13 H13B 109.5 . . ?
C14 C13 H13C 109.5 . . ?
H13A C13 H13C 109.5 . . ?
H13B C13 H13C 109.5 . . ?
C13 C14 C15 109.97(13) . . ?
C13 C14 P1 118.32(12) . . ?
C15 C14 P1 112.15(10) . . ?
C13 C14 H14 105.0 . . ?
C15 C14 H14 105.0 . . ?
P1 C14 H14 105.0 . . ?
C14 C15 H15A 109.5 . . ?
C14 C15 H15B 109.5 . . ?
H15A C15 H15B 109.5 . . ?
C14 C15 H15C 109.5 . . ?
H15A C15 H15C 109.5 . . ?
H15B C15 H15C 109.5 . . ?
C17 C16 H16A 109.5 . . ?
C17 C16 H16B 109.5 . . ?
H16A C16 H16B 109.5 . . ?
C17 C16 H16C 109.5 . . ?
H16A C16 H16C 109.5 . . ?
H16B C16 H16C 109.5 . . ?
C18 C17 C16 110.37(12) . . ?
C18 C17 P2 112.76(9) . . ?
C16 C17 P2 117.78(9) . . ?
C18 C17 H17 104.9 . . ?
C16 C17 H17 104.9 . . ?
P2 C17 H17 104.9 . . ?
C17 C18 H18A 109.5 . . ?
C17 C18 H18B 109.5 . . ?
H18A C18 H18B 109.5 . . ?
C17 C18 H18C 109.5 . . ?
H18A C18 H18C 109.5 . . ?
H18B C18 H18C 109.5 . . ?
C20 C19 H19A 109.5 . . ?
C20 C19 H19B 109.5 . . ?
H19A C19 H19B 109.5 . . ?
C20 C19 H19C 109.5 . . ?
H19A C19 H19C 109.5 . . ?
H19B C19 H19C 109.5 . . ?
C21 C20 C19 110.28(11) . . ?
C21 C20 P2 111.75(9) . . ?
C19 C20 P2 118.03(9) . . ?
C21 C20 H20 105.2 . . ?
C19 C20 H20 105.2 . . ?
P2 C20 H20 105.2 . . ?
C20 C21 H21A 109.5 . . ?
C20 C21 H21B 109.5 . . ?
H21A C21 H21B 109.5 . . ?
C20 C21 H21C 109.5 . . ?
H21A C21 H21C 109.5 . . ?
H21B C21 H21C 109.5 . . ?
C23 C22 H22A 109.5 . . ?
C23 C22 H22B 109.5 . . ?
H22A C22 H22B 109.5 . . ?
C23 C22 H22C 109.5 . . ?
H22A C22 H22C 109.5 . . ?
H22B C22 H22C 109.5 . . ?
C24 C23 C22 110.41(13) . . ?
C24 C23 P3 112.48(10) . . ?
C22 C23 P3 115.22(10) . . ?
C24 C23 H23 106.0 . . ?
C22 C23 H23 106.0 . . ?
P3 C23 H23 106.0 . . ?
C23 C24 H24A 109.5 . . ?
C23 C24 H24B 109.5 . . ?
H24A C24 H24B 109.5 . . ?
C23 C24 H24C 109.5 . . ?
H24A C24 H24C 109.5 . . ?
H24B C24 H24C 109.5 . . ?
C26 C25 H25A 109.5 . . ?
C26 C25 H25B 109.5 . . ?
H25A C25 H25B 109.5 . . ?
C26 C25 H25C 109.5 . . ?
H25A C25 H25C 109.5 . . ?
H25B C25 H25C 109.5 . . ?
C27 C26 C25 109.37(11) . . ?
C27 C26 P3 112.04(10) . . ?
C25 C26 P3 115.73(10) . . ?
C27 C26 H26 106.4 . . ?
C25 C26 H26 106.4 . . ?
P3 C26 H26 106.4 . . ?
C26 C27 H27A 109.5 . . ?
C26 C27 H27B 109.5 . . ?
H27A C27 H27B 109.5 . . ?
C26 C27 H27C 109.5 . . ?
H27A C27 H27C 109.5 . . ?
H27B C27 H27C 109.5 . . ?
P4 C28 H28A 109.5 . . ?
P4 C28 H28B 109.5 . . ?
H28A C28 H28B 109.5 . . ?
P4 C28 H28C 109.5 . . ?
H28A C28 H28C 109.5 . . ?
H28B C28 H28C 109.5 . . ?
P4 C29 H29A 109.5 . . ?
P4 C29 H29B 109.5 . . ?
H29A C29 H29B 109.5 . . ?
P4 C29 H29C 109.5 . . ?
H29A C29 H29C 109.5 . . ?
H29B C29 H29C 109.5 . . ?
P4 C30 H30A 109.5 . . ?
P4 C30 H30B 109.5 . . ?
H30A C30 H30B 109.5 . . ?
P4 C30 H30C 109.5 . . ?
H30A C30 H30C 109.5 . . ?
H30B C30 H30C 109.5 . . ?

loop_
_geom_bond_atom_site_label_1
_geom_bond_atom_site_label_2
_geom_bond_distance
_geom_bond_site_symmetry_2
_geom_bond_publ_flag
Fe1 P4 2.2762(4) . ?
Fe1 P2 2.2879(4) . ?
Fe1 P3 2.3084(4) . ?
Fe1 P1 2.3146(4) . ?
Fe1 H31 1.511(14) . ?
P1 C7 1.8365(14) . ?
P1 C11 1.8689(15) . ?
P1 C14 1.8704(15) . ?
P2 C8 1.8322(12) . ?
P2 C17 1.8644(13) . ?
P2 C20 1.8658(13) . ?
P3 C9 1.8319(13) . ?
P3 C26 1.8687(14) . ?
P3 C23 1.8857(14) . ?
P4 C29 1.8280(15) . ?
P4 C28 1.8367(16) . ?
P4 C30 1.8378(14) . ?
B1 C1 1.6427(19) . ?
B1 C9 1.662(2) . ?
B1 C7 1.665(2) . ?
B1 C8 1.669(2) . ?
C1 C6 1.3967(19) . ?
C1 C2 1.4044(18) . ?
C2 C3 1.3935(19) . ?
C2 H2 0.9500 . ?
C3 C4 1.380(2) . ?
C3 H3 0.9500 . ?
C4 C5 1.389(2) . ?
C4 H4 0.9500 . ?
C5 C6 1.3917(19) . ?
C5 H5 0.9500 . ?
C6 H6 0.9500 . ?
C7 H7A 0.9900 . ?
C7 H7B 0.9900 . ?
C8 H8A 0.9900 . ?
C8 H8B 0.9900 . ?
C9 H9A 0.9900 . ?
C9 H9B 0.9900 . ?
C10 C11 1.517(2) . ?
C10 H10A 0.9800 . ?
C10 H10B 0.9800 . ?
C10 H10C 0.9800 . ?
C11 C12 1.527(2) . ?
C11 H11 1.0000 . ?
C12 H12A 0.9800 . ?
C12 H12B 0.9800 . ?
C12 H12C 0.9800 . ?
C13 C14 1.528(2) . ?
C13 H13A 0.9800 . ?
C13 H13B 0.9800 . ?
C13 H13C 0.9800 . ?
C14 C15 1.531(2) . ?
C14 H14 1.0000 . ?
C15 H15A 0.9800 . ?
C15 H15B 0.9800 . ?
C15 H15C 0.9800 . ?
C16 C17 1.538(2) . ?
C16 H16A 0.9800 . ?
C16 H16B 0.9800 . ?
C16 H16C 0.9800 . ?
C17 C18 1.5301(18) . ?
C17 H17 1.0000 . ?
C18 H18A 0.9800 . ?
C18 H18B 0.9800 . ?
C18 H18C 0.9800 . ?
C19 C20 1.532(2) . ?
C19 H19A 0.9800 . ?
C19 H19B 0.9800 . ?
C19 H19C 0.9800 . ?
C20 C21 1.5313(18) . ?
C20 H20 1.0000 . ?
C21 H21A 0.9800 . ?
C21 H21B 0.9800 . ?
C21 H21C 0.9800 . ?
C22 C23 1.527(2) . ?
C22 H22A 0.9800 . ?
C22 H22B 0.9800 . ?
C22 H22C 0.9800 . ?
C23 C24 1.523(2) . ?
C23 H23 1.0000 . ?
C24 H24A 0.9800 . ?
C24 H24B 0.9800 . ?
C24 H24C 0.9800 . ?
C25 C26 1.5394(19) . ?
C25 H25A 0.9800 . ?
C25 H25B 0.9800 . ?
C25 H25C 0.9800 . ?
C26 C27 1.533(2) . ?
C26 H26 1.0000 . ?
C27 H27A 0.9800 . ?
C27 H27B 0.9800 . ?
C27 H27C 0.9800 . ?
C28 H28A 0.9800 . ?
C28 H28B 0.9800 . ?
C28 H28C 0.9800 . ?
C29 H29A 0.9800 . ?
C29 H29B 0.9800 . ?
C29 H29C 0.9800 . ?
C30 H30A 0.9800 . ?
C30 H30B 0.9800 . ?
C30 H30C 0.9800 . ?
